data_3000422
loop_
_publ_author_name
'Nikodem KU\'ZNIK'
'Kusz, Joachim'
'Ksi\;a\.zek, Maria'

_journal_name_full 'To be published'
_chemical_formula_sum 'C18 H18 N2 Na2 O8'
_space_group_name_Hall 'P 2yb'
_space_group_name_H-M_alt 'P 1 21 1'
_cell_angle_alpha 90
_cell_angle_beta 98.906(2)
_cell_angle_gamma 90
_cell_length_a 8.6872(2)
_cell_length_b 5.87440(10)
_cell_length_c 19.0522(6)
_cell_measurement_temperature 100(2)
_cell_volume 960.55(4)
_diffrn_ambient_temperature 100(2)
_diffrn_radiation_type CuK\a
_diffrn_radiation_wavelength 1.54184
_refine_ls_goodness_of_fit_ref 1.071
_refine_ls_R_factor_all 0.0381
_refine_ls_R_factor_gt 0.0361
_refine_ls_wR_factor_gt 0.0965
_refine_ls_wR_factor_ref 0.0983
_cod_database_code 3000422
_cod_hold_until_date 2023-04-02

loop_
_atom_site_label
_atom_site_fract_x
_atom_site_fract_y
_atom_site_fract_z
? ? ? ?
